data_7203329
loop_
_publ_author_name
'Dawe, Louise N.'
'Abedin, Tareque S. M.'
'Kelly, Timothy L.'
'Thompson, Laurence K.'
'Miller, David O.'
'Zhao, Liang'
'Wilson, Claire'
'Leech, Michael A.'
'Howard, Judith A. K.'

_publ_section_title
;
 Self-assembled polymetallic square grids ([2 ? 2] M4, [3 ? 3] M9) and
 trigonal bipyramidal clusters (M5)?structural and magnetic properties
;
_journal_issue 26
_journal_name_full 'Journal of Materials Chemistry'
_journal_page_first 2645
_journal_paper_doi 10.1039/b602595a
_journal_volume 16
_journal_year 2006
_chemical_formula_sum 'C81.5 H75 Cl4 Mn5 N25 O23.5'
_chemical_formula_weight 2197.17
_chemical_name_systematic
;
?
;
_space_group_IT_number 14
_symmetry_cell_setting monoclinic
_symmetry_space_group_name_Hall '-P 2yn'
_symmetry_space_group_name_H-M 'P 1 21/n 1'
_atom_sites_solution_hydrogens geom
_atom_sites_solution_primary direct
_atom_sites_solution_secondary difmap
_audit_creation_method SHELXL-97
_cell_angle_alpha 90.00
_cell_angle_beta 93.573(2)
_cell_angle_gamma 90.00
_cell_formula_units_Z 4
_cell_length_a 13.9992(13)
_cell_length_b 22.318(2)
_cell_length_c 29.476(3)
_cell_measurement_reflns_used 4395
_cell_measurement_temperature 193(2)
_cell_measurement_theta_max 25.95
_cell_measurement_theta_min 2.26
_cell_volume 9191.4(15)
_computing_cell_refinement 'Bruker SAINT (Bruker, 1997)'
_computing_data_collection 'Bruker SMART (Bruker, 1997)'
_computing_data_reduction 'Bruker SAINT (Bruker, 1997)'
_computing_molecular_graphics 'teXsan for Windows (MSC, 1997)'
_computing_publication_material 'teXsan for Windows (MSC, 1997)'
_computing_structure_refinement 'SHELXL-97 (Sheldrick, 1997)'
_computing_structure_solution 'SHELXS-97 (Sheldrick, 1990)'
_diffrn_ambient_temperature 193(2)
_diffrn_detector_area_resol_mean 8.192
_diffrn_measured_fraction_theta_full 0.988
_diffrn_measured_fraction_theta_max 0.988
_diffrn_measurement_device_type 'Bruker PLATFORM diffractometer/SMART 1000 CCD area detector'
_diffrn_measurement_method '\w scans'
_diffrn_radiation_monochromator graphite
_diffrn_radiation_source 'fine-focus sealed tube'
_diffrn_radiation_type MoK\a
_diffrn_radiation_wavelength 0.71073
_diffrn_reflns_av_R_equivalents 0.1198
_diffrn_reflns_av_sigmaI/netI 0.0952
_diffrn_reflns_limit_h_max 17
_diffrn_reflns_limit_h_min -17
_diffrn_reflns_limit_k_max 27
_diffrn_reflns_limit_k_min -27
_diffrn_reflns_limit_l_max 36
_diffrn_reflns_limit_l_min -36
_diffrn_reflns_number 72073
_diffrn_reflns_theta_full 26.55
_diffrn_reflns_theta_max 26.55
_diffrn_reflns_theta_min 1.15
_diffrn_standards_decay_% 0
_diffrn_standards_interval_time 0
_diffrn_standards_number 0
_exptl_absorpt_coefficient_mu 0.873
_exptl_absorpt_correction_T_max 0.9577
_exptl_absorpt_correction_T_min 0.7162
_exptl_absorpt_correction_type multi-scan
_exptl_absorpt_process_details 'SADABS (Sheldrick, 1996)'
_exptl_crystal_colour orange
_exptl_crystal_density_diffrn 1.588
_exptl_crystal_density_method 'not measured'
_exptl_crystal_description plate
_exptl_crystal_F_000 4480
_exptl_crystal_size_max 0.41
_exptl_crystal_size_mid 0.31
_exptl_crystal_size_min 0.05
_refine_diff_density_max 1.619
_refine_diff_density_min -0.938
_refine_diff_density_rms 0.149
_refine_ls_extinction_method none
_refine_ls_goodness_of_fit_ref 1.025
_refine_ls_hydrogen_treatment constr
_refine_ls_matrix_type full
_refine_ls_number_parameters 1241
_refine_ls_number_reflns 18894
_refine_ls_number_restraints 0
_refine_ls_restrained_S_all 1.025
_refine_ls_R_factor_all 0.1529
_refine_ls_R_factor_gt 0.0745
_refine_ls_shift/su_max 0.015
_refine_ls_shift/su_mean 0.000
_refine_ls_structure_factor_coef Fsqd
_refine_ls_weighting_details 'calc w=1/[\s^2^(Fo^2^)+(0.1320P)^2^+4.4984P] where P=(Fo^2^+2Fc^2^)/3'
_refine_ls_weighting_scheme calc
_refine_ls_wR_factor_gt 0.1961
_refine_ls_wR_factor_ref 0.2436
_reflns_number_gt 10078
_reflns_number_total 18894
_reflns_threshold_expression >2sigma(I)
_cod_data_source_file b602595a.txt
_cod_data_source_block shelxl(5)
_cod_depositor_comments
;
The following automatic conversions were performed:
'_symmetry_cell_setting' value 'Monoclinic' changed to 'monoclinic'
according to '/home/saulius/struct/CIF-dictionaries/cif_core.dic'
dictionary named 'cif_core.dic' version 2.4.1 from 2010-06-29.

Automatic conversion script
Id: cif_fix_enum 1527 2010-12-29 10:47:43Z saulius 
;
_cod_original_sg_symbol_H-M P2(1)/n
_cod_original_formula_sum 'C81.50 H75 Cl4 Mn5 N25 O23.50'
_cod_database_code 7203329

loop_
_symmetry_equiv_pos_as_xyz
'x, y, z'
'-x+1/2, y+1/2, -z+1/2'
'-x, -y, -z'
'x-1/2, -y-1/2, z-1/2'

loop_
_atom_site_label
_atom_site_type_symbol
_atom_site_fract_x
_atom_site_fract_y
_atom_site_fract_z
_atom_site_U_iso_or_equiv
_atom_site_adp_type
_atom_site_occupancy
_atom_site_symmetry_multiplicity
_atom_site_calc_flag
_atom_site_refinement_flags
_atom_site_disorder_assembly
_atom_site_disorder_group
Mn1 Mn 0.18476(7) 0.25926(4) 0.07827(3) 0.0343(2) Uani 1 1 d . . .
Mn2 Mn 0.36675(7) 0.38539(4) 0.11372(3) 0.0365(2) Uani 1 1 d . . .
Mn3 Mn 0.53260(7) 0.24257(4) 0.12303(3) 0.0336(2) Uani 1 1 d . . .
Mn4 Mn 0.30873(7) 0.16780(4) 0.17859(3) 0.0337(2) Uani 1 1 d . . .
Mn5 Mn 0.39385(7) 0.19840(4) 0.00743(3) 0.0325(2) Uani 1 1 d . . .
Cl1 Cl 0.43347(13) 0.14564(8) -0.17118(6) 0.0511(4) Uani 1 1 d . . .
Cl2 Cl 0.85191(15) 0.44479(10) 0.11491(7) 0.0651(5) Uani 1 1 d . . .
Cl3 Cl -0.05740(17) 0.28646(11) -0.10825(8) 0.0730(6) Uani 1 1 d . . .
Cl4 Cl 0.13868(19) -0.08925(11) -0.08014(13) 0.0969(9) Uani 1 1 d . . .
O1 O 0.2524(3) 0.32200(17) 0.12639(13) 0.0340(9) Uani 1 1 d . . .
O2 O 0.4730(3) 0.32253(17) 0.09035(13) 0.0345(9) Uani 1 1 d . . .
O3 O 0.4274(3) 0.23169(18) 0.17374(13) 0.0339(9) Uani 1 1 d . . .
O4 O 0.4667(3) 0.18067(17) 0.07466(13) 0.0332(9) Uani 1 1 d . . .
O5 O 0.2420(3) 0.17822(17) 0.10981(13) 0.0348(9) Uani 1 1 d . . .
O6 O 0.2896(3) 0.26556(17) 0.02640(13) 0.0351(9) Uani 1 1 d . . .
O7 O 0.4468(4) 0.1137(3) -0.12955(19) 0.0838(18) Uani 1 1 d . . .
O8 O 0.5229(4) 0.1483(3) -0.1909(2) 0.0735(16) Uani 1 1 d . . .
O9 O 0.3673(5) 0.1142(3) -0.1998(2) 0.093(2) Uani 1 1 d . . .
O10 O 0.4020(5) 0.2039(3) -0.1642(3) 0.121(3) Uani 1 1 d . . .
O11 O 0.8330(5) 0.4282(3) 0.1581(2) 0.101(2) Uani 1 1 d . . .
O12 O 0.9501(5) 0.4493(4) 0.1123(3) 0.124(3) Uani 1 1 d . . .
O13 O 0.8209(13) 0.4045(8) 0.0873(5) 0.318(10) Uani 1 1 d . . .
O14 O 0.8111(7) 0.4995(5) 0.1050(4) 0.206(7) Uani 1 1 d . . .
O15 O -0.0409(13) 0.2976(6) -0.0643(4) 0.262(8) Uani 1 1 d . . .
O16 O -0.0293(11) 0.2357(6) -0.1252(4) 0.253(8) Uani 1 1 d . . .
O17 O -0.0497(14) 0.3318(6) -0.1343(4) 0.278(9) Uani 1 1 d . . .
O18 O -0.1476(12) 0.2833(13) -0.1100(8) 0.437(18) Uani 1 1 d . . .
O19 O 0.1208(8) -0.0503(4) -0.0441(5) 0.237(8) Uani 1 1 d . . .
O20 O 0.2348(5) -0.0961(3) -0.0793(3) 0.110(3) Uani 1 1 d . . .
O21 O 0.1167(9) -0.0635(8) -0.1212(4) 0.239(7) Uani 1 1 d . . .
O22 O 0.0876(6) -0.1411(4) -0.0744(4) 0.159(4) Uani 1 1 d . . .
O23 O 0.0144(11) -0.0193(7) 0.1568(6) 0.184(6) Uiso 0.75 1 d P . .
O24 O -0.3047(10) 0.3570(7) -0.1442(5) 0.161(5) Uiso 0.75 1 d P . .
N1 N 0.0767(4) 0.2768(2) 0.12994(17) 0.0379(12) Uani 1 1 d . . .
N2 N 0.2330(4) 0.3764(2) 0.19192(17) 0.0396(12) Uani 1 1 d . . .
N3 N 0.3211(4) 0.3988(2) 0.18247(18) 0.0422(13) Uani 1 1 d . . .
N4 N 0.4789(4) 0.4430(2) 0.15361(19) 0.0456(14) Uani 1 1 d . . .
N5 N 0.2582(4) 0.4574(2) 0.0855(2) 0.0475(14) Uani 1 1 d . . .
N6 N 0.4079(4) 0.4151(2) 0.04750(18) 0.0399(13) Uani 1 1 d . . .
N7 N 0.4885(4) 0.3888(2) 0.03012(17) 0.0378(12) Uani 1 1 d . . .
N8 N 0.6382(4) 0.2705(2) 0.07323(17) 0.0364(12) Uani 1 1 d . . .
N9 N 0.5890(4) 0.2964(2) 0.18238(17) 0.0389(12) Uani 1 1 d . . .
N10 N 0.3837(4) 0.2679(2) 0.24318(17) 0.0420(13) Uani 1 1 d . . .
N11 N 0.3019(4) 0.2330(2) 0.23295(16) 0.0386(12) Uani 1 1 d . . .
N12 N 0.1612(4) 0.1625(2) 0.20943(18) 0.0416(13) Uani 1 1 d . . .
N13 N 0.5921(4) 0.1523(2) 0.14370(18) 0.0417(13) Uani 1 1 d . . .
N14 N 0.4530(4) 0.0796(2) 0.05543(17) 0.0367(12) Uani 1 1 d . . .
N15 N 0.3962(4) 0.1020(2) 0.01926(17) 0.0355(12) Uani 1 1 d . . .
N16 N 0.2869(4) 0.1524(2) -0.04495(17) 0.0406(13) Uani 1 1 d . . .
N17 N 0.3954(4) 0.0992(2) 0.22249(18) 0.0432(13) Uani 1 1 d . . .
N18 N 0.2968(3) 0.0796(2) 0.14671(16) 0.0351(12) Uani 1 1 d . . .
N19 N 0.2401(4) 0.0743(2) 0.10604(17) 0.0371(12) Uani 1 1 d . . .
N20 N 0.1138(4) 0.1848(2) 0.03923(17) 0.0371(12) Uani 1 1 d . . .
N21 N 0.5332(4) 0.1935(2) -0.02915(17) 0.0371(12) Uani 1 1 d . . .
N22 N 0.4014(4) 0.2742(2) -0.03846(17) 0.0386(12) Uani 1 1 d . . .
N23 N 0.3247(4) 0.3153(2) -0.03970(17) 0.0389(12) Uani 1 1 d . . .
N24 N 0.1339(4) 0.3339(2) 0.03266(17) 0.0403(13) Uani 1 1 d . . .
N25 N 0.2623(8) 0.3576(6) -0.2159(5) 0.156(5) Uani 1 1 d . . .
C1 C -0.0122(5) 0.2546(3) 0.1301(2) 0.0480(17) Uani 1 1 d . . .
C2 C -0.0735(5) 0.2693(4) 0.1622(3) 0.0562(19) Uani 1 1 d . . .
C3 C -0.0446(5) 0.3093(3) 0.1960(2) 0.0516(18) Uani 1 1 d . . .
C4 C 0.0464(5) 0.3324(3) 0.1964(2) 0.0466(17) Uani 1 1 d . . .
C5 C 0.1054(4) 0.3153(3) 0.1629(2) 0.0356(14) Uani 1 1 d . . .
C6 C 0.2046(4) 0.3391(2) 0.16044(19) 0.0319(13) Uani 1 1 d . . .
C7 C 0.3661(5) 0.4322(3) 0.2119(2) 0.0510(18) Uani 1 1 d . . .
C8 C 0.3317(6) 0.4443(5) 0.2580(3) 0.082(3) Uani 1 1 d . . .
C9 C 0.4575(5) 0.4573(3) 0.1968(2) 0.0521(18) Uani 1 1 d . . .
C10 C 0.5183(6) 0.4924(4) 0.2247(3) 0.079(3) Uani 1 1 d . . .
C11 C 0.5999(6) 0.5155(4) 0.2069(3) 0.079(3) Uani 1 1 d . . .
C12 C 0.6194(6) 0.5023(4) 0.1640(3) 0.071(2) Uani 1 1 d . . .
C13 C 0.5578(5) 0.4656(3) 0.1390(3) 0.058(2) Uani 1 1 d . . .
C14 C 0.1866(5) 0.4809(3) 0.1067(3) 0.0568(19) Uani 1 1 d . . .
C15 C 0.1393(6) 0.5316(4) 0.0922(3) 0.067(2) Uani 1 1 d . . .
C16 C 0.1657(6) 0.5596(3) 0.0535(3) 0.066(2) Uani 1 1 d . . .
C17 C 0.2366(5) 0.5344(3) 0.0296(3) 0.0562(19) Uani 1 1 d . . .
C18 C 0.2831(5) 0.4836(3) 0.0464(2) 0.0472(17) Uani 1 1 d . . .
C19 C 0.3636(5) 0.4553(3) 0.0234(2) 0.0420(15) Uani 1 1 d . . .
C20 C 0.3880(5) 0.4757(3) -0.0220(2) 0.0557(19) Uani 1 1 d . . .
C21 C 0.5168(4) 0.3435(3) 0.05574(19) 0.0326(13) Uani 1 1 d . . .
C22 C 0.6068(4) 0.3133(3) 0.0444(2) 0.0353(14) Uani 1 1 d . . .
C23 C 0.6565(5) 0.3290(3) 0.0074(2) 0.0468(17) Uani 1 1 d . . .
C24 C 0.7417(5) 0.3005(4) 0.0000(3) 0.059(2) Uani 1 1 d . . .
C25 C 0.7736(5) 0.2566(4) 0.0289(3) 0.056(2) Uani 1 1 d . . .
C26 C 0.7213(5) 0.2419(3) 0.0654(2) 0.0470(17) Uani 1 1 d . . .
C27 C 0.6705(5) 0.3287(3) 0.1859(2) 0.0460(17) Uani 1 1 d . . .
C28 C 0.7003(6) 0.3597(4) 0.2235(3) 0.060(2) Uani 1 1 d . . .
C29 C 0.6444(6) 0.3584(4) 0.2600(3) 0.074(3) Uani 1 1 d . . .
C30 C 0.5595(6) 0.3266(4) 0.2574(2) 0.065(2) Uani 1 1 d . . .
C31 C 0.5338(4) 0.2962(3) 0.2174(2) 0.0368(14) Uani 1 1 d . . .
C32 C 0.4416(4) 0.2630(3) 0.2108(2) 0.0370(14) Uani 1 1 d . . .
C33 C 0.2306(5) 0.2392(3) 0.2576(2) 0.0375(15) Uani 1 1 d . . .
C34 C 0.2277(5) 0.2826(4) 0.2959(2) 0.0562(19) Uani 1 1 d . . .
C35 C 0.1486(5) 0.2003(3) 0.2447(2) 0.0402(15) Uani 1 1 d . . .
C36 C 0.0645(6) 0.2025(3) 0.2657(3) 0.059(2) Uani 1 1 d . . .
C37 C -0.0110(6) 0.1657(4) 0.2501(3) 0.070(2) Uani 1 1 d . . .
C38 C 0.0008(5) 0.1270(4) 0.2145(3) 0.062(2) Uani 1 1 d . . .
C39 C 0.0885(5) 0.1273(3) 0.1957(2) 0.0536(18) Uani 1 1 d . . .
C40 C 0.6521(5) 0.1402(3) 0.1795(2) 0.0534(19) Uani 1 1 d . . .
C41 C 0.6743(5) 0.0815(4) 0.1921(2) 0.058(2) Uani 1 1 d . . .
C42 C 0.6345(5) 0.0359(3) 0.1684(3) 0.056(2) Uani 1 1 d . . .
C43 C 0.5731(5) 0.0477(3) 0.1310(2) 0.0443(16) Uani 1 1 d . . .
C44 C 0.5523(4) 0.1072(3) 0.1195(2) 0.0383(15) Uani 1 1 d . . .
C45 C 0.4861(4) 0.1232(3) 0.0808(2) 0.0325(13) Uani 1 1 d . . .
C46 C 0.3538(4) 0.0653(3) -0.0085(2) 0.0377(14) Uani 1 1 d . . .
C47 C 0.3605(5) -0.0016(3) -0.0041(3) 0.0538(18) Uani 1 1 d . . .
C48 C 0.2959(4) 0.0923(3) -0.0463(2) 0.0370(14) Uani 1 1 d . . .
C49 C 0.2508(5) 0.0589(3) -0.0813(2) 0.0526(18) Uani 1 1 d . . .
C50 C 0.1921(6) 0.0876(3) -0.1135(2) 0.0539(19) Uani 1 1 d . . .
C51 C 0.1812(6) 0.1473(4) -0.1114(2) 0.059(2) Uani 1 1 d . . .
C52 C 0.2325(6) 0.1789(3) -0.0766(2) 0.0544(19) Uani 1 1 d . . .
C53 C 0.4442(5) 0.1101(3) 0.2620(2) 0.0525(18) Uani 1 1 d . . .
C54 C 0.4923(6) 0.0663(4) 0.2882(3) 0.059(2) Uani 1 1 d . . .
C55 C 0.4896(5) 0.0091(4) 0.2720(3) 0.060(2) Uani 1 1 d . . .
C56 C 0.4402(5) -0.0039(3) 0.2308(2) 0.0482(17) Uani 1 1 d . . .
C57 C 0.3937(5) 0.0425(3) 0.2069(2) 0.0408(15) Uani 1 1 d . . .
C58 C 0.3385(4) 0.0326(3) 0.1630(2) 0.0367(14) Uani 1 1 d . . .
C59 C 0.3327(5) -0.0281(3) 0.1418(2) 0.0519(18) Uani 1 1 d . . .
C60 C 0.2146(4) 0.1276(3) 0.0913(2) 0.0345(14) Uani 1 1 d . . .
C61 C 0.1465(4) 0.1298(3) 0.0506(2) 0.0343(14) Uani 1 1 d . . .
C62 C 0.1187(5) 0.0796(3) 0.0259(2) 0.0435(16) Uani 1 1 d . . .
C63 C 0.0541(5) 0.0861(3) -0.0112(2) 0.0505(18) Uani 1 1 d . . .
C64 C 0.0215(5) 0.1415(4) -0.0230(2) 0.0533(19) Uani 1 1 d . . .
C65 C 0.0517(5) 0.1898(3) 0.0031(2) 0.0467(17) Uani 1 1 d . . .
C66 C 0.6023(5) 0.1529(3) -0.0231(2) 0.0477(17) Uani 1 1 d . . .
C67 C 0.6791(5) 0.1476(3) -0.0498(2) 0.0531(19) Uani 1 1 d . . .
C68 C 0.6853(5) 0.1873(4) -0.0848(3) 0.057(2) Uani 1 1 d . . .
C69 C 0.6159(5) 0.2309(3) -0.0916(2) 0.0535(19) Uani 1 1 d . . .
C70 C 0.5402(5) 0.2329(3) -0.0639(2) 0.0403(15) Uani 1 1 d . . .
C71 C 0.4644(5) 0.2790(3) -0.0680(2) 0.0448(16) Uani 1 1 d . . .
C72 C 0.4661(6) 0.3263(3) -0.1037(3) 0.063(2) Uani 1 1 d . . .
C73 C 0.2736(4) 0.3055(3) -0.0051(2) 0.0344(14) Uani 1 1 d . . .
C74 C 0.1880(5) 0.3450(3) -0.0022(2) 0.0363(14) Uani 1 1 d . . .
C75 C 0.1650(5) 0.3901(3) -0.0328(2) 0.0427(16) Uani 1 1 d . . .
C76 C 0.0883(5) 0.4264(3) -0.0260(3) 0.0535(19) Uani 1 1 d . . .
C77 C 0.0359(5) 0.4166(3) 0.0104(3) 0.0527(18) Uani 1 1 d . . .
C78 C 0.0594(5) 0.3693(3) 0.0391(2) 0.0468(17) Uani 1 1 d . . .
C79 C 0.0732(10) -0.0188(7) 0.1181(5) 0.096(4) Uiso 0.75 1 d P . .
C80 C -0.3189(11) 0.4115(7) -0.1641(6) 0.108(5) Uiso 0.75 1 d P . .
C81 C 0.2046(13) 0.2969(9) -0.1553(6) 0.198(8) Uani 1 1 d . . .
C82 C 0.2347(7) 0.3290(6) -0.1884(4) 0.094(4) Uani 1 1 d . . .
H1 H -0.0333 0.2275 0.1067 0.057 Uiso 1 1 d . . .
H2 H -0.1355 0.2522 0.1616 0.067 Uiso 1 1 d . . .
H3 H -0.0868 0.3209 0.2186 0.062 Uiso 1 1 d . . .
H4 H 0.0686 0.3596 0.2196 0.056 Uiso 1 1 d . . .
H5 H 0.3769 0.4293 0.2805 0.099 Uiso 1 1 d . . .
H6 H 0.3248 0.4865 0.2620 0.099 Uiso 1 1 d . . .
H7 H 0.2717 0.4254 0.2608 0.099 Uiso 1 1 d . . .
H8 H 0.5040 0.5007 0.2552 0.095 Uiso 1 1 d . . .
H9 H 0.6418 0.5407 0.2249 0.095 Uiso 1 1 d . . .
H10 H 0.6747 0.5181 0.1514 0.085 Uiso 1 1 d . . .
H11 H 0.5735 0.4559 0.1090 0.070 Uiso 1 1 d . . .
H12 H 0.1673 0.4616 0.1334 0.068 Uiso 1 1 d . . .
H13 H 0.0883 0.5469 0.1087 0.080 Uiso 1 1 d . . .
H14 H 0.1353 0.5957 0.0435 0.080 Uiso 1 1 d . . .
H15 H 0.2532 0.5517 0.0018 0.067 Uiso 1 1 d . . .
H16 H 0.4296 0.5092 -0.0188 0.067 Uiso 1 1 d . . .
H17 H 0.4189 0.4442 -0.0369 0.067 Uiso 1 1 d . . .
H18 H 0.3312 0.4868 -0.0392 0.067 Uiso 1 1 d . . .
H19 H 0.6320 0.3590 -0.0131 0.056 Uiso 1 1 d . . .
H20 H 0.7780 0.3117 -0.0249 0.071 Uiso 1 1 d . . .
H21 H 0.8317 0.2360 0.0241 0.067 Uiso 1 1 d . . .
H22 H 0.7438 0.2110 0.0855 0.056 Uiso 1 1 d . . .
H23 H 0.7092 0.3295 0.1606 0.055 Uiso 1 1 d . . .
H24 H 0.7583 0.3818 0.2246 0.072 Uiso 1 1 d . . .
H25 H 0.6638 0.3788 0.2872 0.089 Uiso 1 1 d . . .
H26 H 0.5194 0.3258 0.2823 0.078 Uiso 1 1 d . . .
H27 H 0.2302 0.2615 0.3239 0.067 Uiso 1 1 d . . .
H28 H 0.2807 0.3091 0.2954 0.067 Uiso 1 1 d . . .
H29 H 0.1699 0.3051 0.2927 0.067 Uiso 1 1 d . . .
H30 H 0.0577 0.2286 0.2907 0.070 Uiso 1 1 d . . .
H31 H -0.0707 0.1675 0.2640 0.083 Uiso 1 1 d . . .
H32 H -0.0495 0.1013 0.2032 0.075 Uiso 1 1 d . . .
H33 H 0.0977 0.1003 0.1712 0.064 Uiso 1 1 d . . .
H34 H 0.6805 0.1725 0.1967 0.064 Uiso 1 1 d . . .
H35 H 0.7176 0.0738 0.2174 0.071 Uiso 1 1 d . . .
H36 H 0.6482 -0.0045 0.1770 0.067 Uiso 1 1 d . . .
H37 H 0.5454 0.0158 0.1132 0.053 Uiso 1 1 d . . .
H38 H 0.3602 -0.0124 0.0270 0.064 Uiso 1 1 d . . .
H39 H 0.3070 -0.0195 -0.0205 0.064 Uiso 1 1 d . . .
H40 H 0.4178 -0.0151 -0.0163 0.064 Uiso 1 1 d . . .
H41 H 0.2602 0.0167 -0.0828 0.063 Uiso 1 1 d . . .
H42 H 0.1593 0.0654 -0.1371 0.065 Uiso 1 1 d . . .
H43 H 0.1398 0.1680 -0.1330 0.070 Uiso 1 1 d . . .
H44 H 0.2276 0.2213 -0.0759 0.065 Uiso 1 1 d . . .
H45 H 0.4461 0.1502 0.2728 0.063 Uiso 1 1 d . . .
H46 H 0.5259 0.0761 0.3163 0.071 Uiso 1 1 d . . .
H47 H 0.5213 -0.0220 0.2891 0.071 Uiso 1 1 d . . .
H48 H 0.4380 -0.0437 0.2193 0.058 Uiso 1 1 d . . .
H49 H 0.3285 -0.0575 0.1650 0.062 Uiso 1 1 d . . .
H50 H 0.2772 -0.0303 0.1216 0.062 Uiso 1 1 d . . .
H51 H 0.3880 -0.0350 0.1257 0.062 Uiso 1 1 d . . .
H52 H 0.1435 0.0412 0.0342 0.052 Uiso 1 1 d . . .
H53 H 0.0330 0.0518 -0.0281 0.061 Uiso 1 1 d . . .
H54 H -0.0218 0.1468 -0.0488 0.064 Uiso 1 1 d . . .
H55 H 0.0277 0.2284 -0.0049 0.056 Uiso 1 1 d . . .
H56 H 0.5985 0.1257 0.0015 0.057 Uiso 1 1 d . . .
H57 H 0.7264 0.1175 -0.0440 0.064 Uiso 1 1 d . . .
H58 H 0.7369 0.1848 -0.1042 0.069 Uiso 1 1 d . . .
H59 H 0.6199 0.2592 -0.1155 0.064 Uiso 1 1 d . . .
H60 H 0.4689 0.3646 -0.0899 0.076 Uiso 1 1 d . . .
H61 H 0.5210 0.3207 -0.1208 0.076 Uiso 1 1 d . . .
H62 H 0.4101 0.3233 -0.1235 0.076 Uiso 1 1 d . . .
H63 H 0.2017 0.3958 -0.0585 0.051 Uiso 1 1 d . . .
H64 H 0.0721 0.4582 -0.0467 0.064 Uiso 1 1 d . . .
H65 H -0.0163 0.4421 0.0162 0.063 Uiso 1 1 d . . .
H66 H 0.0213 0.3617 0.0641 0.056 Uiso 1 1 d . . .
H67 H 0.2208 0.3171 -0.1276 0.241 Uiso 1 1 d . . .
H68 H 0.1371 0.2932 -0.1595 0.241 Uiso 1 1 d . . .
H69 H 0.2338 0.2591 -0.1555 0.241 Uiso 1 1 d . . .
H70 H 0.1048 -0.0565 0.1151 0.113 Uiso 0.75 1 d P . .
H71 H 0.0352 -0.0115 0.0902 0.113 Uiso 0.75 1 d P . .
H72 H 0.1216 0.0119 0.1208 0.113 Uiso 0.75 1 d P . .
H73 H -0.3000 0.4434 -0.1439 0.127 Uiso 0.75 1 d P . .
H74 H -0.2796 0.4155 -0.1905 0.127 Uiso 0.75 1 d P . .
H75 H -0.3834 0.4174 -0.1750 0.127 Uiso 0.75 1 d P . .

loop_
_atom_site_aniso_label
_atom_site_aniso_U_11
_atom_site_aniso_U_22
_atom_site_aniso_U_33
_atom_site_aniso_U_23
_atom_site_aniso_U_13
_atom_site_aniso_U_12
Mn1 0.0428(6) 0.0305(5) 0.0302(5) 0.0002(4) 0.0065(4) 0.0051(4)
Mn2 0.0413(6) 0.0321(5) 0.0374(5) -0.0010(4) 0.0118(4) 0.0024(4)
Mn3 0.0397(5) 0.0341(5) 0.0274(5) -0.0004(4) 0.0047(4) 0.0031(4)
Mn4 0.0393(5) 0.0333(5) 0.0288(5) -0.0005(4) 0.0041(4) 0.0007(4)
Mn5 0.0418(5) 0.0265(5) 0.0296(5) 0.0010(4) 0.0062(4) 0.0044(4)
Cl1 0.0504(10) 0.0497(10) 0.0537(11) 0.0044(8) 0.0074(8) 0.0036(8)
Cl2 0.0642(13) 0.0829(15) 0.0491(11) 0.0151(10) 0.0100(9) 0.0010(11)
Cl3 0.0699(14) 0.0843(16) 0.0653(14) 0.0084(12) 0.0076(11) -0.0042(12)
Cl4 0.0713(17) 0.0610(15) 0.161(3) -0.0020(17) 0.0259(17) -0.0085(12)
O1 0.038(2) 0.034(2) 0.031(2) -0.0055(18) 0.0118(18) 0.0023(18)
O2 0.037(2) 0.031(2) 0.037(2) 0.0046(18) 0.0114(19) 0.0039(18)
O3 0.037(2) 0.039(2) 0.027(2) -0.0062(18) 0.0065(18) -0.0025(18)
O4 0.041(2) 0.029(2) 0.029(2) 0.0015(17) 0.0026(18) 0.0043(18)
O5 0.045(2) 0.029(2) 0.030(2) 0.0011(17) -0.0007(19) 0.0039(19)
O6 0.045(2) 0.030(2) 0.030(2) 0.0015(18) 0.0072(19) 0.0074(19)
O7 0.088(4) 0.107(5) 0.058(4) 0.021(3) 0.013(3) -0.018(4)
O8 0.065(4) 0.079(4) 0.078(4) 0.017(3) 0.023(3) -0.002(3)
O9 0.083(4) 0.109(5) 0.084(4) 0.006(4) -0.025(4) -0.024(4)
O10 0.118(6) 0.076(5) 0.170(8) -0.005(5) 0.017(5) 0.034(4)
O11 0.101(5) 0.123(6) 0.080(5) 0.046(4) 0.027(4) 0.011(4)
O12 0.081(5) 0.149(7) 0.149(7) 0.012(6) 0.054(5) 0.014(5)
O13 0.37(2) 0.34(2) 0.235(16) -0.123(15) -0.094(15) -0.128(18)
O14 0.178(9) 0.222(11) 0.233(11) 0.176(10) 0.141(9) 0.122(9)
O15 0.46(2) 0.171(11) 0.135(10) 0.038(8) -0.141(13) 0.042(13)
O16 0.345(18) 0.216(13) 0.204(12) 0.007(10) 0.059(12) 0.211(13)
O17 0.52(3) 0.167(11) 0.155(10) 0.105(9) 0.118(14) 0.122(14)
O18 0.207(16) 0.71(5) 0.41(3) -0.27(3) 0.125(17) -0.27(2)
O19 0.223(11) 0.123(8) 0.389(18) -0.141(10) 0.217(12) -0.077(8)
O20 0.069(5) 0.081(5) 0.182(8) -0.019(5) 0.028(5) -0.001(4)
O21 0.225(13) 0.326(18) 0.154(11) -0.037(12) -0.076(10) -0.091(13)
O22 0.140(7) 0.106(6) 0.243(11) -0.067(7) 0.086(7) -0.074(6)
N1 0.041(3) 0.036(3) 0.038(3) 0.003(2) 0.009(2) 0.004(2)
N2 0.037(3) 0.044(3) 0.039(3) -0.007(2) 0.007(2) -0.003(2)
N3 0.040(3) 0.047(3) 0.040(3) -0.005(3) 0.011(3) 0.001(3)
N4 0.042(3) 0.045(3) 0.051(4) -0.008(3) 0.010(3) -0.003(3)
N5 0.052(3) 0.035(3) 0.057(4) 0.007(3) 0.014(3) 0.010(3)
N6 0.049(3) 0.028(3) 0.043(3) 0.001(2) 0.009(3) 0.001(2)
N7 0.043(3) 0.034(3) 0.036(3) 0.004(2) 0.008(2) 0.000(2)
N8 0.037(3) 0.038(3) 0.034(3) -0.007(2) 0.007(2) 0.001(2)
N9 0.040(3) 0.041(3) 0.035(3) -0.001(2) 0.001(2) -0.004(2)
N10 0.047(3) 0.049(3) 0.031(3) -0.007(2) 0.008(2) -0.004(3)
N11 0.049(3) 0.041(3) 0.027(3) -0.001(2) 0.007(2) 0.000(3)
N12 0.041(3) 0.047(3) 0.037(3) 0.005(3) 0.006(2) -0.003(3)
N13 0.045(3) 0.043(3) 0.037(3) 0.002(3) 0.003(3) 0.014(3)
N14 0.042(3) 0.028(3) 0.040(3) 0.004(2) 0.005(2) 0.000(2)
N15 0.042(3) 0.031(3) 0.034(3) 0.000(2) 0.007(2) 0.000(2)
N16 0.049(3) 0.038(3) 0.035(3) -0.004(2) 0.002(2) 0.007(3)
N17 0.047(3) 0.044(3) 0.038(3) 0.006(3) 0.003(3) 0.006(3)
N18 0.037(3) 0.034(3) 0.034(3) 0.002(2) 0.002(2) 0.000(2)
N19 0.046(3) 0.034(3) 0.032(3) 0.001(2) 0.001(2) 0.005(2)
N20 0.038(3) 0.040(3) 0.033(3) 0.000(2) 0.004(2) 0.003(2)
N21 0.047(3) 0.033(3) 0.033(3) -0.001(2) 0.011(2) 0.005(2)
N22 0.050(3) 0.031(3) 0.036(3) 0.002(2) 0.010(3) 0.004(2)
N23 0.053(3) 0.032(3) 0.033(3) 0.003(2) 0.009(3) 0.008(2)
N24 0.051(3) 0.034(3) 0.037(3) 0.004(2) 0.010(3) 0.010(2)
N25 0.092(8) 0.220(14) 0.155(11) 0.072(10) -0.013(7) -0.015(8)
C1 0.041(4) 0.047(4) 0.056(4) -0.002(3) 0.004(3) -0.008(3)
C2 0.042(4) 0.069(5) 0.058(5) -0.006(4) 0.005(4) -0.007(4)
C3 0.040(4) 0.067(5) 0.049(4) -0.003(4) 0.016(3) 0.000(4)
C4 0.050(4) 0.057(4) 0.035(4) 0.002(3) 0.011(3) 0.004(3)
C5 0.045(4) 0.029(3) 0.034(3) 0.005(3) 0.011(3) 0.003(3)
C6 0.039(3) 0.028(3) 0.029(3) 0.001(3) 0.006(3) 0.003(3)
C7 0.046(4) 0.056(4) 0.052(4) -0.016(4) 0.006(3) -0.008(3)
C8 0.070(6) 0.121(8) 0.056(5) -0.040(5) 0.016(4) -0.032(6)
C9 0.048(4) 0.055(4) 0.053(5) -0.012(4) 0.006(3) -0.011(3)
C10 0.065(6) 0.100(7) 0.073(6) -0.038(5) 0.008(5) -0.020(5)
C11 0.053(5) 0.093(7) 0.093(7) -0.036(6) 0.007(5) -0.023(5)
C12 0.049(5) 0.068(6) 0.097(7) -0.023(5) 0.022(5) -0.008(4)
C13 0.045(4) 0.059(5) 0.073(5) -0.009(4) 0.017(4) -0.004(4)
C14 0.054(5) 0.043(4) 0.075(5) 0.004(4) 0.013(4) 0.005(4)
C15 0.057(5) 0.047(5) 0.097(7) 0.002(4) 0.015(5) 0.012(4)
C16 0.062(5) 0.040(4) 0.096(7) 0.000(4) -0.007(5) 0.008(4)
C17 0.053(5) 0.043(4) 0.073(5) 0.007(4) 0.000(4) -0.001(4)
C18 0.047(4) 0.037(4) 0.057(4) 0.005(3) -0.002(3) 0.003(3)
C19 0.048(4) 0.033(3) 0.045(4) 0.005(3) 0.000(3) -0.002(3)
C20 0.063(5) 0.053(4) 0.050(4) 0.014(4) -0.001(4) -0.001(4)
C21 0.038(3) 0.034(3) 0.027(3) -0.001(3) 0.010(3) -0.003(3)
C22 0.039(4) 0.037(3) 0.031(3) -0.003(3) 0.005(3) -0.002(3)
C23 0.052(4) 0.046(4) 0.045(4) 0.000(3) 0.021(3) -0.003(3)
C24 0.053(5) 0.059(5) 0.068(5) -0.010(4) 0.033(4) -0.008(4)
C25 0.047(4) 0.061(5) 0.062(5) -0.017(4) 0.019(4) 0.003(4)
C26 0.040(4) 0.048(4) 0.053(4) -0.006(3) 0.006(3) 0.004(3)
C27 0.042(4) 0.058(4) 0.038(4) 0.000(3) 0.004(3) -0.007(3)
C28 0.059(5) 0.078(6) 0.044(4) -0.004(4) -0.001(4) -0.022(4)
C29 0.078(6) 0.104(7) 0.040(4) -0.026(4) 0.004(4) -0.044(5)
C30 0.064(5) 0.094(6) 0.038(4) -0.017(4) 0.008(4) -0.026(5)
C31 0.038(3) 0.045(4) 0.028(3) -0.001(3) 0.005(3) -0.001(3)
C32 0.039(4) 0.040(4) 0.033(3) 0.001(3) 0.002(3) -0.002(3)
C33 0.047(4) 0.037(3) 0.030(3) 0.006(3) 0.011(3) 0.004(3)
C34 0.055(5) 0.067(5) 0.049(4) -0.010(4) 0.023(4) -0.005(4)
C35 0.040(4) 0.050(4) 0.032(3) 0.010(3) 0.007(3) 0.004(3)
C36 0.058(5) 0.059(5) 0.061(5) 0.001(4) 0.023(4) 0.001(4)
C37 0.049(5) 0.077(6) 0.086(6) 0.007(5) 0.022(4) -0.007(4)
C38 0.050(5) 0.064(5) 0.073(6) 0.007(4) 0.007(4) -0.017(4)
C39 0.057(5) 0.055(5) 0.049(4) 0.005(4) 0.007(4) -0.006(4)
C40 0.054(4) 0.065(5) 0.040(4) 0.003(4) -0.006(3) 0.013(4)
C41 0.057(5) 0.072(6) 0.044(4) 0.012(4) -0.012(4) 0.016(4)
C42 0.054(4) 0.057(5) 0.059(5) 0.026(4) 0.010(4) 0.021(4)
C43 0.045(4) 0.041(4) 0.047(4) 0.008(3) 0.009(3) 0.005(3)
C44 0.041(4) 0.040(4) 0.035(3) 0.005(3) 0.013(3) 0.008(3)
C45 0.032(3) 0.033(3) 0.033(3) 0.005(3) 0.009(3) 0.004(3)
C46 0.044(4) 0.031(3) 0.040(4) -0.003(3) 0.013(3) 0.000(3)
C47 0.063(5) 0.036(4) 0.062(5) -0.008(3) 0.001(4) -0.005(3)
C48 0.041(4) 0.039(4) 0.033(3) -0.006(3) 0.012(3) -0.002(3)
C49 0.066(5) 0.045(4) 0.048(4) -0.014(3) 0.011(4) -0.004(4)
C50 0.070(5) 0.057(5) 0.035(4) -0.008(3) -0.002(4) -0.004(4)
C51 0.071(5) 0.063(5) 0.041(4) -0.007(4) -0.006(4) 0.000(4)
C52 0.075(5) 0.044(4) 0.043(4) -0.001(3) -0.004(4) 0.014(4)
C53 0.065(5) 0.049(4) 0.042(4) 0.008(3) -0.006(4) 0.000(4)
C54 0.069(5) 0.062(5) 0.046(4) 0.009(4) -0.002(4) 0.007(4)
C55 0.062(5) 0.061(5) 0.054(5) 0.024(4) -0.007(4) 0.010(4)
C56 0.051(4) 0.044(4) 0.050(4) 0.008(3) 0.005(3) 0.008(3)
C57 0.040(4) 0.044(4) 0.039(4) 0.005(3) 0.007(3) 0.009(3)
C58 0.040(4) 0.034(3) 0.037(3) 0.011(3) 0.005(3) 0.002(3)
C59 0.069(5) 0.036(4) 0.051(4) -0.002(3) 0.006(4) 0.014(3)
C60 0.037(3) 0.037(4) 0.031(3) -0.006(3) 0.009(3) -0.003(3)
C61 0.036(3) 0.034(3) 0.033(3) -0.002(3) 0.006(3) -0.003(3)
C62 0.048(4) 0.044(4) 0.040(4) -0.008(3) 0.005(3) 0.001(3)
C63 0.054(4) 0.056(5) 0.042(4) -0.012(3) 0.006(3) -0.004(4)
C64 0.061(5) 0.066(5) 0.032(4) -0.004(3) -0.011(3) -0.003(4)
C65 0.053(4) 0.047(4) 0.040(4) 0.011(3) -0.003(3) 0.004(3)
C66 0.054(4) 0.041(4) 0.049(4) 0.006(3) 0.009(3) 0.011(3)
C67 0.058(5) 0.051(4) 0.052(4) -0.003(4) 0.019(4) 0.016(4)
C68 0.058(5) 0.069(5) 0.048(4) -0.001(4) 0.025(4) 0.008(4)
C69 0.063(5) 0.061(5) 0.038(4) 0.012(3) 0.020(3) 0.010(4)
C70 0.050(4) 0.038(4) 0.034(3) 0.000(3) 0.009(3) 0.002(3)
C71 0.062(4) 0.039(4) 0.034(4) 0.005(3) 0.014(3) 0.006(3)
C72 0.084(6) 0.056(5) 0.053(5) 0.016(4) 0.030(4) 0.019(4)
C73 0.045(4) 0.026(3) 0.032(3) 0.003(3) 0.001(3) 0.002(3)
C74 0.048(4) 0.029(3) 0.031(3) -0.001(3) 0.001(3) 0.005(3)
C75 0.050(4) 0.034(4) 0.043(4) 0.009(3) 0.002(3) 0.006(3)
C76 0.059(5) 0.041(4) 0.061(5) 0.016(3) 0.005(4) 0.020(3)
C77 0.054(4) 0.045(4) 0.059(5) 0.002(4) 0.005(4) 0.015(3)
C78 0.052(4) 0.049(4) 0.041(4) 0.004(3) 0.012(3) 0.018(3)
C81 0.188(17) 0.23(2) 0.178(16) 0.102(15) 0.039(13) -0.035(15)
C82 0.070(7) 0.134(10) 0.080(7) 0.046(7) 0.004(5) -0.002(6)

loop_
_atom_type_symbol
_atom_type_description
_atom_type_scat_dispersion_real
_atom_type_scat_dispersion_imag
_atom_type_scat_source
C C 0.0033 0.0016 'International Tables Vol C Tables 4.2.6.8 and 6.1.1.4'
H H 0.0000 0.0000 'International Tables Vol C Tables 4.2.6.8 and 6.1.1.4'
O O 0.0106 0.0060 'International Tables Vol C Tables 4.2.6.8 and 6.1.1.4'
N N 0.0061 0.0033 'International Tables Vol C Tables 4.2.6.8 and 6.1.1.4'
Cl Cl 0.1484 0.1585 'International Tables Vol C Tables 4.2.6.8 and 6.1.1.4'
Mn Mn 0.3368 0.7283 'International Tables Vol C Tables 4.2.6.8 and 6.1.1.4'

loop_
_geom_angle_atom_site_label_1
_geom_angle_atom_site_label_2
_geom_angle_atom_site_label_3
_geom_angle
_geom_angle_site_symmetry_1
_geom_angle_site_symmetry_3
_geom_angle_publ_flag
O5 Mn1 O1 97.11(15) . . ?
O5 Mn1 O6 96.14(15) . . ?
O1 Mn1 O6 97.53(15) . . ?
O5 Mn1 N20 74.86(17) . . ?
O1 Mn1 N20 170.17(17) . . ?
O6 Mn1 N20 89.09(17) . . ?
O5 Mn1 N24 168.29(17) . . ?
O1 Mn1 N24 91.23(18) . . ?
O6 Mn1 N24 74.55(17) . . ?
N20 Mn1 N24 97.55(19) . . ?
O5 Mn1 N1 95.85(17) . . ?
O1 Mn1 N1 74.26(17) . . ?
O6 Mn1 N1 166.23(17) . . ?
N20 Mn1 N1 100.57(19) . . ?
N24 Mn1 N1 94.30(19) . . ?
N6 Mn2 N3 154.3(2) . . ?
N6 Mn2 O1 126.08(17) . . ?
N3 Mn2 O1 70.76(17) . . ?
N6 Mn2 O2 71.91(17) . . ?
N3 Mn2 O2 128.64(18) . . ?
O1 Mn2 O2 99.11(15) . . ?
N6 Mn2 N4 94.5(2) . . ?
N3 Mn2 N4 71.2(2) . . ?
O1 Mn2 N4 139.44(18) . . ?
O2 Mn2 N4 93.66(17) . . ?
N6 Mn2 N5 70.8(2) . . ?
N3 Mn2 N5 90.9(2) . . ?
O1 Mn2 N5 92.23(18) . . ?
O2 Mn2 N5 140.46(18) . . ?
N4 Mn2 N5 101.9(2) . . ?
O4 Mn3 O2 95.55(15) . . ?
O4 Mn3 O3 95.90(15) . . ?
O2 Mn3 O3 97.96(15) . . ?
O4 Mn3 N9 169.67(17) . . ?
O2 Mn3 N9 90.73(17) . . ?
O3 Mn3 N9 75.07(17) . . ?
O4 Mn3 N8 91.04(16) . . ?
O2 Mn3 N8 74.39(17) . . ?
O3 Mn3 N8 170.18(17) . . ?
N9 Mn3 N8 98.56(18) . . ?
O4 Mn3 N13 74.99(17) . . ?
O2 Mn3 N13 169.25(18) . . ?
O3 Mn3 N13 88.23(17) . . ?
N9 Mn3 N13 99.38(19) . . ?
N8 Mn3 N13 100.31(19) . . ?
N11 Mn4 N18 156.40(19) . . ?
N11 Mn4 O5 125.17(17) . . ?
N18 Mn4 O5 71.38(16) . . ?
N11 Mn4 O3 71.42(17) . . ?
N18 Mn4 O3 126.46(17) . . ?
O5 Mn4 O3 98.68(15) . . ?
N11 Mn4 N17 94.41(19) . . ?
N18 Mn4 N17 70.46(19) . . ?
O5 Mn4 N17 140.39(17) . . ?
O3 Mn4 N17 95.40(18) . . ?
N11 Mn4 N12 70.3(2) . . ?
N18 Mn4 N12 94.42(19) . . ?
O5 Mn4 N12 91.70(17) . . ?
O3 Mn4 N12 139.04(17) . . ?
N17 Mn4 N12 101.40(19) . . ?
N22 Mn5 N15 150.16(19) . . ?
N22 Mn5 O6 71.62(17) . . ?
N15 Mn5 O6 129.72(17) . . ?
N22 Mn5 O4 131.37(17) . . ?
N15 Mn5 O4 71.20(17) . . ?
O6 Mn5 O4 99.87(15) . . ?
N22 Mn5 N21 70.65(19) . . ?
N15 Mn5 N21 91.30(18) . . ?
O6 Mn5 N21 138.98(17) . . ?
O4 Mn5 N21 93.14(17) . . ?
N22 Mn5 N16 89.10(19) . . ?
N15 Mn5 N16 70.91(19) . . ?
O6 Mn5 N16 93.44(17) . . ?
O4 Mn5 N16 139.52(17) . . ?
N21 Mn5 N16 101.44(18) . . ?
O10 Cl1 O9 110.7(5) . . ?
O10 Cl1 O8 108.6(4) . . ?
O9 Cl1 O8 110.1(4) . . ?
O10 Cl1 O7 111.5(5) . . ?
O9 Cl1 O7 108.3(4) . . ?
O8 Cl1 O7 107.7(4) . . ?
O13 Cl2 O11 109.0(10) . . ?
O13 Cl2 O14 111.9(10) . . ?
O11 Cl2 O14 109.7(5) . . ?
O13 Cl2 O12 108.5(10) . . ?
O11 Cl2 O12 108.8(5) . . ?
O14 Cl2 O12 109.0(6) . . ?
O18 Cl3 O17 98.1(15) . . ?
O18 Cl3 O16 105.1(13) . . ?
O17 Cl3 O16 114.6(9) . . ?
O18 Cl3 O15 99.4(12) . . ?
O17 Cl3 O15 115.1(9) . . ?
O16 Cl3 O15 119.8(8) . . ?
O20 Cl4 O21 103.5(7) . . ?
O20 Cl4 O22 115.2(6) . . ?
O21 Cl4 O22 112.0(8) . . ?
O20 Cl4 O19 106.3(7) . . ?
O21 Cl4 O19 111.7(9) . . ?
O22 Cl4 O19 108.0(6) . . ?
C6 O1 Mn1 118.1(4) . . ?
C6 O1 Mn2 111.1(3) . . ?
Mn1 O1 Mn2 126.92(18) . . ?
C21 O2 Mn3 116.9(4) . . ?
C21 O2 Mn2 112.2(3) . . ?
Mn3 O2 Mn2 129.66(18) . . ?
C32 O3 Mn3 116.2(4) . . ?
C32 O3 Mn4 111.8(4) . . ?
Mn3 O3 Mn4 131.51(18) . . ?
C45 O4 Mn3 117.1(4) . . ?
C45 O4 Mn5 112.1(3) . . ?
Mn3 O4 Mn5 129.41(18) . . ?
C60 O5 Mn1 116.9(4) . . ?
C60 O5 Mn4 113.2(4) . . ?
Mn1 O5 Mn4 127.67(18) . . ?
C73 O6 Mn1 116.9(4) . . ?
C73 O6 Mn5 112.0(4) . . ?
Mn1 O6 Mn5 128.40(18) . . ?
C5 N1 C1 118.1(5) . . ?
C5 N1 Mn1 114.8(4) . . ?
C1 N1 Mn1 127.0(4) . . ?
C6 N2 N3 109.2(5) . . ?
C7 N3 N2 118.9(5) . . ?
C7 N3 Mn2 123.3(5) . . ?
N2 N3 Mn2 117.1(4) . . ?
C13 N4 C9 117.0(6) . . ?
C13 N4 Mn2 127.6(5) . . ?
C9 N4 Mn2 115.3(4) . . ?
C14 N5 C18 118.3(6) . . ?
C14 N5 Mn2 126.9(5) . . ?
C18 N5 Mn2 113.8(4) . . ?
C19 N6 N7 117.7(5) . . ?
C19 N6 Mn2 124.5(5) . . ?
N7 N6 Mn2 117.8(4) . . ?
C21 N7 N6 109.6(5) . . ?
C22 N8 C26 118.6(5) . . ?
C22 N8 Mn3 114.4(4) . . ?
C26 N8 Mn3 126.1(4) . . ?
C31 N9 C27 118.1(5) . . ?
C31 N9 Mn3 114.5(4) . . ?
C27 N9 Mn3 127.3(4) . . ?
C32 N10 N11 109.6(5) . . ?
C33 N11 N10 118.3(5) . . ?
C33 N11 Mn4 124.3(4) . . ?
N10 N11 Mn4 117.3(4) . . ?
C39 N12 C35 117.9(6) . . ?
C39 N12 Mn4 126.5(5) . . ?
C35 N12 Mn4 115.5(4) . . ?
C40 N13 C44 119.4(6) . . ?
C40 N13 Mn3 126.8(5) . . ?
C44 N13 Mn3 113.3(4) . . ?
C45 N14 N15 110.0(5) . . ?
C46 N15 N14 118.9(5) . . ?
C46 N15 Mn5 121.9(4) . . ?
N14 N15 Mn5 118.9(4) . . ?
C52 N16 C48 118.6(6) . . ?
C52 N16 Mn5 126.8(5) . . ?
C48 N16 Mn5 113.7(4) . . ?
C53 N17 C57 117.8(6) . . ?
C53 N17 Mn4 126.4(5) . . ?
C57 N17 Mn4 115.9(4) . . ?
C58 N18 N19 118.3(5) . . ?
C58 N18 Mn4 123.8(4) . . ?
N19 N18 Mn4 117.9(3) . . ?
C60 N19 N18 109.6(5) . . ?
C65 N20 C61 118.0(5) . . ?
C65 N20 Mn1 126.7(4) . . ?
C61 N20 Mn1 114.8(4) . . ?
C66 N21 C70 117.2(5) . . ?
C66 N21 Mn5 127.1(4) . . ?
C70 N21 Mn5 115.3(4) . . ?
C71 N22 N23 118.9(5) . . ?
C71 N22 Mn5 123.4(4) . . ?
N23 N22 Mn5 117.1(4) . . ?
C73 N23 N22 109.0(5) . . ?
C78 N24 C74 119.1(5) . . ?
C78 N24 Mn1 125.5(4) . . ?
C74 N24 Mn1 115.3(4) . . ?
N1 C1 C2 122.7(6) . . ?
C1 C2 C3 119.4(7) . . ?
C4 C3 C2 118.6(6) . . ?
C3 C4 C5 119.1(6) . . ?
N1 C5 C4 122.1(6) . . ?
N1 C5 C6 115.4(5) . . ?
C4 C5 C6 122.5(6) . . ?
N2 C6 O1 126.5(6) . . ?
N2 C6 C5 116.1(5) . . ?
O1 C6 C5 117.3(5) . . ?
N3 C7 C9 114.4(6) . . ?
N3 C7 C8 123.3(7) . . ?
C9 C7 C8 122.3(6) . . ?
N4 C9 C10 121.5(7) . . ?
N4 C9 C7 115.6(6) . . ?
C10 C9 C7 122.9(7) . . ?
C11 C10 C9 118.3(8) . . ?
C12 C11 C10 119.8(8) . . ?
C11 C12 C13 118.7(8) . . ?
N4 C13 C12 124.6(7) . . ?
N5 C14 C15 123.1(7) . . ?
C14 C15 C16 119.2(7) . . ?
C15 C16 C17 118.8(7) . . ?
C16 C17 C18 119.4(7) . . ?
N5 C18 C17 121.1(7) . . ?
N5 C18 C19 116.4(6) . . ?
C17 C18 C19 122.5(7) . . ?
N6 C19 C20 126.1(6) . . ?
N6 C19 C18 113.6(6) . . ?
C20 C19 C18 120.3(6) . . ?
N7 C21 O2 125.8(5) . . ?
N7 C21 C22 116.8(5) . . ?
O2 C21 C22 117.4(5) . . ?
N8 C22 C23 121.7(6) . . ?
N8 C22 C21 115.5(5) . . ?
C23 C22 C21 122.8(6) . . ?
C22 C23 C24 119.5(7) . . ?
C25 C24 C23 119.1(7) . . ?
C24 C25 C26 119.5(7) . . ?
N8 C26 C25 121.6(7) . . ?
N9 C27 C28 123.7(6) . . ?
C27 C28 C29 118.1(7) . . ?
C28 C29 C30 120.0(7) . . ?
C29 C30 C31 118.4(7) . . ?
N9 C31 C30 121.8(6) . . ?
N9 C31 C32 116.1(5) . . ?
C30 C31 C32 122.1(6) . . ?
N10 C32 O3 126.4(6) . . ?
N10 C32 C31 115.9(5) . . ?
O3 C32 C31 117.6(5) . . ?
N11 C33 C35 114.4(6) . . ?
N11 C33 C34 124.1(6) . . ?
C35 C33 C34 121.5(6) . . ?
N12 C35 C36 121.6(6) . . ?
N12 C35 C33 115.4(5) . . ?
C36 C35 C33 123.0(6) . . ?
C35 C36 C37 119.2(7) . . ?
C38 C37 C36 119.8(7) . . ?
C37 C38 C39 117.2(7) . . ?
N12 C39 C38 124.3(7) . . ?
N13 C40 C41 121.4(7) . . ?
C42 C41 C40 119.9(6) . . ?
C41 C42 C43 119.4(6) . . ?
C42 C43 C44 119.0(7) . . ?
N13 C44 C43 120.9(6) . . ?
N13 C44 C45 117.1(5) . . ?
C43 C44 C45 122.0(6) . . ?
N14 C45 O4 125.9(5) . . ?
N14 C45 C44 116.9(5) . . ?
O4 C45 C44 117.2(5) . . ?
N15 C46 C48 115.9(5) . . ?
N15 C46 C47 123.9(6) . . ?
C48 C46 C47 120.3(6) . . ?
N16 C48 C49 121.1(6) . . ?
N16 C48 C46 115.7(5) . . ?
C49 C48 C46 123.2(6) . . ?
C50 C49 C48 119.1(6) . . ?
C51 C50 C49 119.7(7) . . ?
C50 C51 C52 118.5(7) . . ?
N16 C52 C51 122.9(7) . . ?
N17 C53 C54 124.0(7) . . ?
C55 C54 C53 117.5(7) . . ?
C54 C55 C56 120.1(7) . . ?
C55 C56 C57 118.6(7) . . ?
N17 C57 C56 122.0(6) . . ?
N17 C57 C58 115.8(5) . . ?
C56 C57 C58 122.2(6) . . ?
N18 C58 C57 114.1(6) . . ?
N18 C58 C59 125.1(6) . . ?
C57 C58 C59 120.8(5) . . ?
O5 C60 N19 125.6(5) . . ?
O5 C60 C61 117.9(5) . . ?
N19 C60 C61 116.5(5) . . ?
N20 C61 C62 121.9(6) . . ?
N20 C61 C60 115.0(5) . . ?
C62 C61 C60 123.1(6) . . ?
C61 C62 C63 118.9(6) . . ?
C64 C63 C62 119.4(6) . . ?
C63 C64 C65 119.0(6) . . ?
N20 C65 C64 122.8(6) . . ?
N21 C66 C67 124.7(6) . . ?
C68 C67 C66 117.7(7) . . ?
C67 C68 C69 119.3(6) . . ?
C70 C69 C68 119.8(6) . . ?
N21 C70 C69 121.3(6) . . ?
N21 C70 C71 115.4(5) . . ?
C69 C70 C71 123.2(6) . . ?
N22 C71 C70 114.0(6) . . ?
N22 C71 C72 125.5(6) . . ?
C70 C71 C72 120.5(6) . . ?
O6 C73 N23 126.8(6) . . ?
O6 C73 C74 117.8(5) . . ?
N23 C73 C74 115.3(5) . . ?
N24 C74 C75 121.3(6) . . ?
N24 C74 C73 115.5(5) . . ?
C75 C74 C73 123.3(6) . . ?
C76 C75 C74 119.4(6) . . ?
C77 C76 C75 119.1(6) . . ?
C76 C77 C78 119.3(6) . . ?
N24 C78 C77 121.7(6) . . ?
N25 C82 C81 177.8(18) . . ?

loop_
_geom_bond_atom_site_label_1
_geom_bond_atom_site_label_2
_geom_bond_distance
_geom_bond_site_symmetry_2
_geom_bond_publ_flag
Mn1 O5 2.165(4) . ?
Mn1 O1 2.168(4) . ?
Mn1 O6 2.189(4) . ?
Mn1 N20 2.221(5) . ?
Mn1 N24 2.230(5) . ?
Mn1 N1 2.247(5) . ?
Mn2 N6 2.173(5) . ?
Mn2 N3 2.183(5) . ?
Mn2 O1 2.186(4) . ?
Mn2 O2 2.187(4) . ?
Mn2 N4 2.295(5) . ?
Mn2 N5 2.330(5) . ?
Mn3 O4 2.151(4) . ?
Mn3 O2 2.170(4) . ?
Mn3 O3 2.177(4) . ?
Mn3 N9 2.226(5) . ?
Mn3 N8 2.236(5) . ?
Mn3 N13 2.249(5) . ?
Mn4 N11 2.171(5) . ?
Mn4 N18 2.183(5) . ?
Mn4 O5 2.191(4) . ?
Mn4 O3 2.201(4) . ?
Mn4 N17 2.301(5) . ?
Mn4 N12 2.311(5) . ?
Mn5 N22 2.173(5) . ?
Mn5 N15 2.180(5) . ?
Mn5 O6 2.189(4) . ?
Mn5 O4 2.207(4) . ?
Mn5 N21 2.290(5) . ?
Mn5 N16 2.321(5) . ?
Cl1 O10 1.391(7) . ?
Cl1 O9 1.402(6) . ?
Cl1 O8 1.414(6) . ?
Cl1 O7 1.422(6) . ?
Cl2 O13 1.271(12) . ?
Cl2 O11 1.367(6) . ?
Cl2 O14 1.373(8) . ?
Cl2 O12 1.385(7) . ?
Cl3 O18 1.262(15) . ?
Cl3 O17 1.279(10) . ?
Cl3 O16 1.309(10) . ?
Cl3 O15 1.325(11) . ?
Cl4 O20 1.353(7) . ?
Cl4 O21 1.357(13) . ?
Cl4 O22 1.376(7) . ?
Cl4 O19 1.407(10) . ?
O1 C6 1.297(7) . ?
O2 C21 1.309(7) . ?
O3 C32 1.301(7) . ?
O4 C45 1.322(7) . ?
O5 C60 1.302(7) . ?
O6 C73 1.297(7) . ?
O23 C79 1.447(19) . ?
O24 C80 1.361(18) . ?
N1 C5 1.340(8) . ?
N1 C1 1.340(8) . ?
N2 C6 1.291(7) . ?
N2 N3 1.376(7) . ?
N3 C7 1.279(8) . ?
N4 C13 1.311(9) . ?
N4 C9 1.365(8) . ?
N5 C14 1.322(9) . ?
N5 C18 1.357(9) . ?
N6 C19 1.278(8) . ?
N6 N7 1.398(7) . ?
N7 C21 1.310(7) . ?
N8 C22 1.335(8) . ?
N8 C26 1.359(8) . ?
N9 C31 1.328(8) . ?
N9 C27 1.349(8) . ?
N10 C32 1.296(8) . ?
N10 N11 1.401(7) . ?
N11 C33 1.279(8) . ?
N12 C39 1.330(9) . ?
N12 C35 1.359(8) . ?
N13 C40 1.335(8) . ?
N13 C44 1.336(8) . ?
N14 C45 1.296(7) . ?
N14 N15 1.383(7) . ?
N15 C46 1.279(8) . ?
N16 C52 1.309(8) . ?
N16 C48 1.350(8) . ?
N17 C53 1.334(8) . ?
N17 C57 1.346(8) . ?
N18 C58 1.279(7) . ?
N18 N19 1.401(7) . ?
N19 C60 1.310(8) . ?
N20 C65 1.336(8) . ?
N20 C61 1.345(8) . ?
N21 C66 1.328(8) . ?
N21 C70 1.359(8) . ?
N22 C71 1.283(8) . ?
N22 N23 1.410(7) . ?
N23 C73 1.299(7) . ?
N24 C78 1.331(8) . ?
N24 C74 1.336(8) . ?
N25 C82 1.121(13) . ?
C1 C2 1.357(10) . ?
C2 C3 1.380(10) . ?
C3 C4 1.373(10) . ?
C4 C5 1.380(9) . ?
C5 C6 1.494(8) . ?
C7 C9 1.490(10) . ?
C7 C8 1.494(10) . ?
C9 C10 1.388(10) . ?
C10 C11 1.386(12) . ?
C11 C12 1.341(12) . ?
C12 C13 1.370(11) . ?
C14 C15 1.367(10) . ?
C15 C16 1.370(12) . ?
C16 C17 1.372(11) . ?
C17 C18 1.384(9) . ?
C18 C19 1.490(9) . ?
C19 C20 1.474(9) . ?
C21 C22 1.485(8) . ?
C22 C23 1.375(8) . ?
C23 C24 1.382(10) . ?
C24 C25 1.356(11) . ?
C25 C26 1.378(10) . ?
C27 C28 1.351(10) . ?
C28 C29 1.369(11) . ?
C29 C30 1.381(10) . ?
C30 C31 1.387(9) . ?
C31 C32 1.490(8) . ?
C33 C35 1.470(9) . ?
C33 C34 1.489(9) . ?
C35 C36 1.365(9) . ?
C36 C37 1.393(11) . ?
C37 C38 1.377(12) . ?
C38 C39 1.378(10) . ?
C40 C41 1.393(10) . ?
C41 C42 1.337(11) . ?
C42 C43 1.380(10) . ?
C43 C44 1.397(9) . ?
C44 C45 1.467(8) . ?
C46 C48 1.465(9) . ?
C46 C47 1.500(9) . ?
C48 C49 1.392(9) . ?
C49 C50 1.375(10) . ?
C50 C51 1.344(10) . ?
C51 C52 1.404(10) . ?
C53 C54 1.393(10) . ?
C54 C55 1.363(11) . ?
C55 C56 1.390(10) . ?
C56 C57 1.391(9) . ?
C57 C58 1.481(9) . ?
C58 C59 1.494(9) . ?
C60 C61 1.484(8) . ?
C61 C62 1.379(8) . ?
C62 C63 1.382(9) . ?
C63 C64 1.357(10) . ?
C64 C65 1.374(10) . ?
C66 C67 1.378(9) . ?
C67 C68 1.366(10) . ?
C68 C69 1.381(10) . ?
C69 C70 1.379(9) . ?
C70 C71 1.478(9) . ?
C71 C72 1.490(9) . ?
C73 C74 1.496(8) . ?
C74 C75 1.376(8) . ?
C75 C76 1.370(9) . ?
C76 C77 1.357(10) . ?
C77 C78 1.378(9) . ?
C81 C82 1.301(17) . ?
